data_4072380
loop_
_publ_author_name
'Normand, Adrien T.'
'Stasch, Andreas'
'Ooi, Li-Ling'
'Cavell, Kingsley J.'

_publ_section_title
;
 Design of Cationic Mixed Phosphine/N-Heterocyclic Carbene Palladium(II)
 \p-Allyl Complexes as Monoligated Phosphine Pd(0) Precatalysts:
 Synthesis, Structural Studies, Catalysis, and Reactivity
;
_journal_issue 24
_journal_name_full Organometallics
_journal_page_first 6507
_journal_paper_doi 10.1021/om8008052
_journal_volume 27
_journal_year 2008
_chemical_formula_sum 'C31 H38 B F4 N2 P Pd'
_chemical_formula_weight 662.81
_chemical_name_common kjc0722
_chemical_name_systematic
;
 ?
;
_space_group_IT_number 14
_symmetry_cell_setting monoclinic
_symmetry_space_group_name_Hall '-P 2yn'
_symmetry_space_group_name_H-M 'P 1 21/n 1'
_atom_sites_solution_hydrogens geom
_atom_sites_solution_primary direct
_atom_sites_solution_secondary difmap
_audit_creation_method SHELXL-97
_cell_angle_alpha 90.00
_cell_angle_beta 101.5560(10)
_cell_angle_gamma 90.00
_cell_formula_units_Z 4
_cell_length_a 11.0190(2)
_cell_length_b 17.6620(4)
_cell_length_c 15.6070(3)
_cell_measurement_reflns_used 22525
_cell_measurement_temperature 150(2)
_cell_measurement_theta_max 27.485
_cell_measurement_theta_min 2.91
_cell_volume 2975.83(10)
_computing_cell_refinement 'HKL Scalepack (Otwinowski & Minor 1997)'
_computing_data_collection 'Collect (Nonius BV, 1997-2000)'
_computing_data_reduction 'HKL Denzo and Scalepack (Otwinowski & Minor 1997'
_computing_molecular_graphics 'Ortep-99 for Windows (Farrugia, 1995)'
_computing_publication_material 'WinGX publication routines (Farrugia, 1995)'
_computing_structure_refinement 'SHELXL-97 (Sheldrick, 1997)'
_computing_structure_solution ' Dirdiff-99 (Beurskens, 1999)'
_diffrn_ambient_temperature 150(2)
_diffrn_detector_area_resol_mean 9
_diffrn_measured_fraction_theta_full 0.985
_diffrn_measured_fraction_theta_max 0.985
_diffrn_measurement_device_type KappaCCD
_diffrn_measurement_method CCD
_diffrn_radiation_monochromator graphite
_diffrn_radiation_source 'fine-focus sealed tube'
_diffrn_radiation_type MoK\a
_diffrn_radiation_wavelength 0.71073
_diffrn_reflns_av_R_equivalents 0.1404
_diffrn_reflns_av_sigmaI/netI 0.0781
_diffrn_reflns_limit_h_max 14
_diffrn_reflns_limit_h_min -14
_diffrn_reflns_limit_k_max 22
_diffrn_reflns_limit_k_min -22
_diffrn_reflns_limit_l_max 20
_diffrn_reflns_limit_l_min -19
_diffrn_reflns_number 35507
_diffrn_reflns_theta_full 27.61
_diffrn_reflns_theta_max 27.61
_diffrn_reflns_theta_min 2.98
_exptl_absorpt_coefficient_mu 0.726
_exptl_absorpt_correction_T_max 0.8393
_exptl_absorpt_correction_T_min 0.7359
_exptl_absorpt_correction_type multi-scan
_exptl_absorpt_process_details 'Sortav (Blessing, 1995)'
_exptl_crystal_colour colourless
_exptl_crystal_density_diffrn 1.479
_exptl_crystal_density_method 'not measured'
_exptl_crystal_description 'irregular block'
_exptl_crystal_F_000 1360
_exptl_crystal_size_max 0.45
_exptl_crystal_size_mid 0.28
_exptl_crystal_size_min 0.25
_refine_diff_density_max 0.681
_refine_diff_density_min -0.840
_refine_diff_density_rms 0.110
_refine_ls_extinction_method none
_refine_ls_goodness_of_fit_ref 1.040
_refine_ls_hydrogen_treatment constr
_refine_ls_matrix_type full
_refine_ls_number_parameters 392
_refine_ls_number_reflns 6815
_refine_ls_number_restraints 30
_refine_ls_restrained_S_all 1.092
_refine_ls_R_factor_all 0.0687
_refine_ls_R_factor_gt 0.0463
_refine_ls_shift/su_max 0.001
_refine_ls_shift/su_mean 0.000
_refine_ls_structure_factor_coef Fsqd
_refine_ls_weighting_details 'calc w=1/[\s^2^(Fo^2^)+(0.0404P)^2^+2.5569P] where P=(Fo^2^+2Fc^2^)/3'
_refine_ls_weighting_scheme calc
_refine_ls_wR_factor_gt 0.1064
_refine_ls_wR_factor_ref 0.1168
_reflns_number_gt 5156
_reflns_number_total 6815
_reflns_threshold_expression >2sigma(I)
_cod_data_source_file om8008052_si_008.cif
_cod_data_source_block kjc0722
_cod_original_sg_symbol_H-M 'P 21/n'
_cod_database_code 4072380

loop_
_symmetry_equiv_pos_as_xyz
'x, y, z'
'-x+1/2, y+1/2, -z+1/2'
'-x, -y, -z'
'x-1/2, -y-1/2, z-1/2'

loop_
_atom_site_label
_atom_site_type_symbol
_atom_site_fract_x
_atom_site_fract_y
_atom_site_fract_z
_atom_site_U_iso_or_equiv
_atom_site_adp_type
_atom_site_occupancy
_atom_site_symmetry_multiplicity
_atom_site_calc_flag
_atom_site_refinement_flags
_atom_site_disorder_assembly
_atom_site_disorder_group
C1A C 0.3823(4) 0.1901(3) -0.2139(3) 0.0418(11) Uani 0.50 1 d P A 1
H1A H 0.4541 0.2237 -0.1930 0.050 Uiso 0.50 1 calc PR A 1
H1B H 0.4063 0.1379 -0.2266 0.050 Uiso 0.50 1 calc PR A 1
C2A C 0.2941(12) 0.2184(8) -0.2669(7) 0.055(3) Uani 0.40 1 d P A 1
H2A H 0.2663 0.1949 -0.3221 0.065 Uiso 0.40 1 calc PR A 1
C3A C 0.2305(4) 0.2901(2) -0.2441(2) 0.0381(10) Uani 0.50 1 d P A 1
H3A H 0.1504 0.3033 -0.2824 0.046 Uiso 0.50 1 calc PR A 1
H3B H 0.2843 0.3343 -0.2248 0.046 Uiso 0.50 1 calc PR A 1
C1B C 0.3823(4) 0.1901(3) -0.2139(3) 0.0418(11) Uani 0.50 1 d P A 2
H1C H 0.4631 0.1759 -0.1772 0.050 Uiso 0.50 1 calc PR A 2
H1D H 0.3651 0.1654 -0.2720 0.050 Uiso 0.50 1 calc PR A 2
C2B C 0.3453(5) 0.2701(4) -0.2110(3) 0.0252(12) Uani 0.60 1 d P A 2
H2B H 0.4041 0.3070 -0.1853 0.030 Uiso 0.60 1 calc PR A 2
C3B C 0.2305(4) 0.2901(2) -0.2441(2) 0.0381(10) Uani 0.50 1 d P A 2
H3C H 0.1984 0.2765 -0.3060 0.046 Uiso 0.50 1 calc PR A 2
H3D H 0.2052 0.3412 -0.2285 0.046 Uiso 0.50 1 calc PR A 2
C4 C 0.0688(4) 0.3224(2) -0.0297(2) 0.0323(8) Uani 1 1 d . . .
H4A H -0.0140 0.3371 -0.0199 0.039 Uiso 1 1 calc R . .
H4B H 0.1195 0.3077 0.0276 0.039 Uiso 1 1 calc R . .
C5 C 0.1277(3) 0.3906(2) -0.0631(2) 0.0294(8) Uani 1 1 d . . .
C6 C 0.2542(4) 0.3931(2) -0.0611(2) 0.0327(8) Uani 1 1 d . . .
H6 H 0.3033 0.3496 -0.0429 0.039 Uiso 1 1 calc R . .
C7 C 0.3102(4) 0.4577(2) -0.0851(2) 0.0386(9) Uani 1 1 d . . .
H7 H 0.3968 0.4579 -0.0837 0.046 Uiso 1 1 calc R . .
C8 C 0.2408(4) 0.5217(3) -0.1111(3) 0.0445(11) Uani 1 1 d . . .
H8 H 0.2790 0.5662 -0.1273 0.053 Uiso 1 1 calc R . .
C9 C 0.1151(4) 0.5199(3) -0.1133(3) 0.0488(11) Uani 1 1 d . . .
H9 H 0.0665 0.5637 -0.1310 0.059 Uiso 1 1 calc R . .
C10 C 0.0586(4) 0.4549(3) -0.0900(3) 0.0430(10) Uani 1 1 d . . .
H10 H -0.0283 0.4545 -0.0925 0.052 Uiso 1 1 calc R . .
C11 C -0.0756(3) 0.2661(2) -0.1931(2) 0.0313(8) Uani 1 1 d . . .
H11A H -0.1440 0.2891 -0.1695 0.038 Uiso 1 1 calc R . .
H11B H -0.0449 0.3044 -0.2300 0.038 Uiso 1 1 calc R . .
C12 C -0.1237(3) 0.1977(2) -0.2485(2) 0.0299(8) Uani 1 1 d . . .
C13 C -0.0561(4) 0.1653(2) -0.3051(2) 0.0344(9) Uani 1 1 d . . .
H13 H 0.0209 0.1871 -0.3102 0.041 Uiso 1 1 calc R . .
C14 C -0.0982(4) 0.1018(3) -0.3542(3) 0.0452(11) Uani 1 1 d . . .
H14 H -0.0500 0.0801 -0.3920 0.054 Uiso 1 1 calc R . .
C15 C -0.2108(5) 0.0703(3) -0.3479(3) 0.0503(13) Uani 1 1 d . . .
H15 H -0.2404 0.0270 -0.3818 0.060 Uiso 1 1 calc R . .
C16 C -0.2798(4) 0.1010(3) -0.2932(3) 0.0503(12) Uani 1 1 d . . .
H16 H -0.3572 0.0791 -0.2890 0.060 Uiso 1 1 calc R . .
C17 C -0.2368(4) 0.1647(3) -0.2432(3) 0.0426(10) Uani 1 1 d . . .
H17 H -0.2853 0.1857 -0.2052 0.051 Uiso 1 1 calc R . .
C18 C -0.0344(3) 0.1735(2) -0.0439(2) 0.0291(8) Uani 1 1 d . . .
H18A H -0.1140 0.1978 -0.0398 0.035 Uiso 1 1 calc R . .
H18B H -0.0544 0.1277 -0.0807 0.035 Uiso 1 1 calc R . .
C19 C 0.0273(3) 0.1478(2) 0.0470(2) 0.0250(7) Uani 1 1 d . . .
C20 C 0.0820(3) 0.0771(2) 0.0601(2) 0.0258(8) Uani 1 1 d . . .
H20 H 0.0845 0.0456 0.0112 0.031 Uiso 1 1 calc R . .
C21 C 0.1334(3) 0.0517(2) 0.1436(2) 0.0315(8) Uani 1 1 d . . .
H21 H 0.1698 0.0028 0.1517 0.038 Uiso 1 1 calc R . .
C22 C 0.1315(3) 0.0975(2) 0.2149(2) 0.0355(9) Uani 1 1 d . . .
H22 H 0.1674 0.0806 0.2721 0.043 Uiso 1 1 calc R . .
C23 C 0.0779(4) 0.1676(2) 0.2028(2) 0.0369(9) Uani 1 1 d . . .
H23 H 0.0777 0.1992 0.2520 0.044 Uiso 1 1 calc R . .
C24 C 0.0240(4) 0.1931(2) 0.1204(2) 0.0313(8) Uani 1 1 d . . .
H24 H -0.0152 0.2412 0.1134 0.038 Uiso 1 1 calc R . .
C25 C 0.2762(3) 0.1079(2) -0.0693(2) 0.0231(7) Uani 1 1 d . A .
C26 C 0.3145(3) -0.0115(2) -0.0205(2) 0.0322(8) Uani 1 1 d . . .
C27 C 0.3705(3) 0.0359(2) 0.0435(2) 0.0309(8) Uani 1 1 d . . .
C28 C 0.1845(4) 0.0070(2) -0.1729(2) 0.0379(9) Uani 1 1 d . . .
H28A H 0.1403 0.0494 -0.2058 0.057 Uiso 1 1 calc R . .
H28B H 0.1246 -0.0307 -0.1613 0.057 Uiso 1 1 calc R . .
H28C H 0.2401 -0.0162 -0.2072 0.057 Uiso 1 1 calc R . .
C29 C 0.3088(4) -0.0954(2) -0.0240(3) 0.0508(12) Uani 1 1 d . . .
H29A H 0.3476 -0.1136 -0.0714 0.076 Uiso 1 1 calc R . .
H29B H 0.2221 -0.1117 -0.0347 0.076 Uiso 1 1 calc R . .
H29C H 0.3529 -0.1163 0.0318 0.076 Uiso 1 1 calc R . .
C30 C 0.4426(4) 0.0183(3) 0.1328(3) 0.0489(12) Uani 1 1 d . . .
H30A H 0.4499 -0.0367 0.1403 0.073 Uiso 1 1 calc R . .
H30B H 0.3998 0.0395 0.1767 0.073 Uiso 1 1 calc R . .
H30C H 0.5254 0.0407 0.1400 0.073 Uiso 1 1 calc R . .
C31 C 0.3806(4) 0.1788(2) 0.0625(3) 0.0383(9) Uani 1 1 d . . .
H31A H 0.3842 0.2209 0.0223 0.057 Uiso 1 1 calc R . .
H31B H 0.4618 0.1721 0.1010 0.057 Uiso 1 1 calc R . .
H31C H 0.3186 0.1897 0.0979 0.057 Uiso 1 1 calc R . .
N1 N 0.2572(3) 0.03483(18) -0.08977(18) 0.0300(7) Uiso 1 1 d . . .
N2 N 0.3463(3) 0.10922(18) 0.01231(18) 0.0298(7) Uiso 1 1 d . . .
P1 P 0.05080(8) 0.23906(5) -0.10186(5) 0.0248(2) Uani 1 1 d . A .
Pd1 Pd 0.22753(2) 0.200925(16) -0.147912(15) 0.02426(10) Uani 1 1 d . . .
B1 B 0.1587(5) 0.1880(3) 0.4708(3) 0.0370(11) Uani 1 1 d . . .
F4 F 0.1325(3) 0.25057(16) 0.41599(16) 0.0661(8) Uani 1 1 d . B .
F1A F 0.0575(5) 0.1509(5) 0.4735(6) 0.083(2) Uani 0.50 1 d PU B 1
F2A F 0.1108(10) 0.1242(5) 0.4306(5) 0.103(2) Uani 0.50 1 d PU B 1
F3A F 0.2412(6) 0.1434(4) 0.4375(4) 0.0673(18) Uani 0.50 1 d P B 1
F1B F 0.2777(7) 0.1848(5) 0.5013(7) 0.101(2) Uani 0.50 1 d PU B 2
F2B F 0.2204(9) 0.2106(4) 0.5526(4) 0.082(2) Uani 0.50 1 d PU B 2
F3B F 0.1097(9) 0.1969(5) 0.5438(5) 0.099(2) Uani 0.50 1 d PU B 2

loop_
_atom_site_aniso_label
_atom_site_aniso_U_11
_atom_site_aniso_U_22
_atom_site_aniso_U_33
_atom_site_aniso_U_23
_atom_site_aniso_U_13
_atom_site_aniso_U_12
C1A 0.035(2) 0.056(3) 0.039(2) -0.005(2) 0.0210(19) -0.008(2)
C2A 0.063(8) 0.076(9) 0.030(5) -0.001(6) 0.023(6) -0.016(7)
C3A 0.057(3) 0.034(2) 0.0262(18) 0.0045(16) 0.0136(18) -0.0124(19)
C1B 0.035(2) 0.056(3) 0.039(2) -0.005(2) 0.0210(19) -0.008(2)
C2B 0.028(3) 0.027(3) 0.024(3) 0.000(2) 0.014(2) -0.011(3)
C3B 0.057(3) 0.034(2) 0.0262(18) 0.0045(16) 0.0136(18) -0.0124(19)
C4 0.038(2) 0.033(2) 0.0277(18) -0.0023(15) 0.0099(16) 0.0011(17)
C5 0.037(2) 0.030(2) 0.0215(16) -0.0072(14) 0.0066(15) -0.0009(17)
C6 0.040(2) 0.029(2) 0.0276(18) -0.0039(15) 0.0035(16) 0.0000(17)
C7 0.045(2) 0.037(2) 0.033(2) -0.0057(17) 0.0047(17) -0.0076(19)
C8 0.064(3) 0.036(3) 0.033(2) 0.0015(18) 0.0090(19) -0.006(2)
C9 0.061(3) 0.033(2) 0.051(3) 0.008(2) 0.006(2) 0.011(2)
C10 0.044(2) 0.040(3) 0.044(2) -0.0031(19) 0.0039(19) 0.007(2)
C11 0.035(2) 0.031(2) 0.0265(17) 0.0053(15) 0.0040(15) 0.0087(17)
C12 0.0288(19) 0.036(2) 0.0221(16) 0.0093(15) -0.0024(14) 0.0053(16)
C13 0.033(2) 0.040(2) 0.0271(18) 0.0037(16) -0.0014(15) -0.0002(18)
C14 0.056(3) 0.043(3) 0.031(2) -0.0022(18) -0.0066(19) 0.005(2)
C15 0.071(3) 0.039(3) 0.031(2) 0.0097(18) -0.013(2) -0.011(2)
C16 0.046(3) 0.060(3) 0.037(2) 0.015(2) -0.010(2) -0.023(2)
C17 0.033(2) 0.060(3) 0.035(2) 0.014(2) 0.0054(17) 0.000(2)
C18 0.0262(19) 0.036(2) 0.0249(17) 0.0025(15) 0.0047(14) -0.0052(16)
C19 0.0201(17) 0.032(2) 0.0236(16) 0.0012(14) 0.0060(13) -0.0050(15)
C20 0.0255(18) 0.029(2) 0.0259(16) -0.0019(14) 0.0123(14) -0.0056(15)
C21 0.0280(19) 0.030(2) 0.038(2) 0.0061(16) 0.0095(16) 0.0013(16)
C22 0.034(2) 0.044(3) 0.0260(18) 0.0029(16) 0.0001(15) -0.0038(18)
C23 0.048(2) 0.038(2) 0.0258(18) -0.0049(17) 0.0119(17) -0.003(2)
C24 0.036(2) 0.031(2) 0.0302(18) -0.0015(15) 0.0139(16) 0.0039(17)
C25 0.0195(16) 0.029(2) 0.0212(15) -0.0009(13) 0.0062(13) -0.0013(14)
C26 0.0256(19) 0.033(2) 0.043(2) 0.0064(17) 0.0185(16) 0.0028(16)
C27 0.0223(18) 0.037(2) 0.0354(19) 0.0098(17) 0.0110(15) 0.0088(16)
C28 0.038(2) 0.037(2) 0.039(2) -0.0060(17) 0.0079(17) -0.0044(18)
C29 0.047(3) 0.031(2) 0.083(3) 0.011(2) 0.034(2) 0.003(2)
C30 0.035(2) 0.071(3) 0.042(2) 0.022(2) 0.0097(18) 0.011(2)
C31 0.036(2) 0.040(2) 0.036(2) -0.0081(18) -0.0015(17) 0.0026(19)
P1 0.0268(5) 0.0270(5) 0.0207(4) 0.0011(4) 0.0054(3) 0.0000(4)
Pd1 0.02482(16) 0.02830(17) 0.02030(14) 0.00094(10) 0.00607(10) -0.00231(12)
B1 0.038(3) 0.038(3) 0.032(2) 0.0007(19) 0.0001(19) -0.006(2)
F4 0.098(2) 0.0437(17) 0.0497(15) 0.0065(12) -0.0020(15) 0.0054(16)
F1A 0.045(3) 0.089(4) 0.120(4) 0.024(4) 0.029(3) -0.016(3)
F2A 0.138(5) 0.075(4) 0.087(4) -0.008(3) 0.001(4) -0.022(4)
F3A 0.075(4) 0.085(5) 0.053(3) 0.027(3) 0.039(3) 0.053(4)
F1B 0.061(4) 0.106(5) 0.137(5) 0.032(4) 0.021(4) -0.002(3)
F2B 0.117(4) 0.068(4) 0.047(3) -0.012(3) -0.017(3) -0.008(3)
F3B 0.118(4) 0.115(5) 0.079(4) 0.005(3) 0.060(4) 0.021(4)

loop_
_atom_type_symbol
_atom_type_description
_atom_type_scat_dispersion_real
_atom_type_scat_dispersion_imag
_atom_type_scat_source
C C 0.0033 0.0016 'International Tables Vol C Tables 4.2.6.8 and 6.1.1.4'
H H 0.0000 0.0000 'International Tables Vol C Tables 4.2.6.8 and 6.1.1.4'
N N 0.0061 0.0033 'International Tables Vol C Tables 4.2.6.8 and 6.1.1.4'
P P 0.1023 0.0942 'International Tables Vol C Tables 4.2.6.8 and 6.1.1.4'
Pd Pd -0.9988 1.0072 'International Tables Vol C Tables 4.2.6.8 and 6.1.1.4'
B B 0.0013 0.0007 'International Tables Vol C Tables 4.2.6.8 and 6.1.1.4'
F F 0.0171 0.0103 'International Tables Vol C Tables 4.2.6.8 and 6.1.1.4'

loop_
_geom_angle_atom_site_label_1
_geom_angle_atom_site_label_2
_geom_angle_atom_site_label_3
_geom_angle
C2A C1A Pd1 72.4(5)
C2A C1A H1A 116.3
Pd1 C1A H1A 116.3
C2A C1A H1B 116.3
Pd1 C1A H1B 116.3
H1A C1A H1B 113.3
C1A C2A C3A 120.7(9)
C1A C2A Pd1 74.0(5)
C3A C2A Pd1 70.4(4)
C1A C2A H2A 119.6
C3A C2A H2A 119.6
Pd1 C2A H2A 128.1
C2A C3A Pd1 68.4(4)
C2A C3A H3A 116.8
Pd1 C3A H3A 116.8
C2A C3A H3B 116.8
Pd1 C3A H3B 116.8
H3A C3A H3B 113.8
Pd1 C2B H2B 128.2
C5 C4 P1 115.4(2)
C5 C4 H4A 108.4
P1 C4 H4A 108.4
C5 C4 H4B 108.4
P1 C4 H4B 108.4
H4A C4 H4B 107.5
C10 C5 C6 117.9(4)
C10 C5 C4 120.7(4)
C6 C5 C4 121.1(3)
C7 C6 C5 121.4(4)
C7 C6 H6 119.3
C5 C6 H6 119.3
C8 C7 C6 120.2(4)
C8 C7 H7 119.9
C6 C7 H7 119.9
C7 C8 C9 119.0(4)
C7 C8 H8 120.5
C9 C8 H8 120.5
C8 C9 C10 120.8(4)
C8 C9 H9 119.6
C10 C9 H9 119.6
C5 C10 C9 120.7(4)
C5 C10 H10 119.7
C9 C10 H10 119.7
C12 C11 P1 110.9(2)
C12 C11 H11A 109.5
P1 C11 H11A 109.5
C12 C11 H11B 109.5
P1 C11 H11B 109.5
H11A C11 H11B 108.0
C13 C12 C17 117.7(4)
C13 C12 C11 121.4(3)
C17 C12 C11 120.9(4)
C14 C13 C12 121.6(4)
C14 C13 H13 119.2
C12 C13 H13 119.2
C15 C14 C13 119.5(4)
C15 C14 H14 120.2
C13 C14 H14 120.2
C16 C15 C14 120.4(4)
C16 C15 H15 119.8
C14 C15 H15 119.8
C15 C16 C17 120.1(4)
C15 C16 H16 120.0
C17 C16 H16 120.0
C12 C17 C16 120.8(4)
C12 C17 H17 119.6
C16 C17 H17 119.6
C19 C18 P1 118.1(2)
C19 C18 H18A 107.8
P1 C18 H18A 107.8
C19 C18 H18B 107.8
P1 C18 H18B 107.8
H18A C18 H18B 107.1
C20 C19 C24 118.4(3)
C20 C19 C18 120.6(3)
C24 C19 C18 121.0(3)
C19 C20 C21 121.0(3)
C19 C20 H20 119.5
C21 C20 H20 119.5
C22 C21 C20 119.8(4)
C22 C21 H21 120.1
C20 C21 H21 120.1
C23 C22 C21 119.8(3)
C23 C22 H22 120.1
C21 C22 H22 120.1
C22 C23 C24 121.1(3)
C22 C23 H23 119.5
C24 C23 H23 119.5
C23 C24 C19 119.9(4)
C23 C24 H24 120.0
C19 C24 H24 120.0
N1 C25 N2 106.0(3)
N1 C25 Pd1 128.2(2)
N2 C25 Pd1 125.5(3)
C27 C26 N1 106.1(3)
C27 C26 C29 130.9(4)
N1 C26 C29 123.1(4)
C26 C27 N2 106.9(3)
C26 C27 C30 129.7(4)
N2 C27 C30 123.4(4)
N1 C28 H28A 109.5
N1 C28 H28B 109.5
H28A C28 H28B 109.5
N1 C28 H28C 109.5
H28A C28 H28C 109.5
H28B C28 H28C 109.5
C26 C29 H29A 109.5
C26 C29 H29B 109.5
H29A C29 H29B 109.5
C26 C29 H29C 109.5
H29A C29 H29C 109.5
H29B C29 H29C 109.5
C27 C30 H30A 109.5
C27 C30 H30B 109.5
H30A C30 H30B 109.5
C27 C30 H30C 109.5
H30A C30 H30C 109.5
H30B C30 H30C 109.5
N2 C31 H31A 109.5
N2 C31 H31B 109.5
H31A C31 H31B 109.5
N2 C31 H31C 109.5
H31A C31 H31C 109.5
H31B C31 H31C 109.5
C25 N1 C26 110.8(3)
C25 N1 C28 124.6(3)
C26 N1 C28 124.7(3)
C25 N2 C27 110.3(3)
C25 N2 C31 123.8(3)
C27 N2 C31 125.6(3)
C18 P1 C4 101.90(17)
C18 P1 C11 99.32(17)
C4 P1 C11 103.72(18)
C18 P1 Pd1 121.01(13)
C4 P1 Pd1 115.48(13)
C11 P1 Pd1 112.89(12)
C25 Pd1 C2A 122.5(4)
C25 Pd1 C2B 128.00(19)
C2A Pd1 C2B 35.4(4)
C25 Pd1 C1A 94.45(15)
C2A Pd1 C1A 33.5(4)
C2B Pd1 C1A 39.78(19)
C25 Pd1 C3A 161.77(15)
C2A Pd1 C3A 41.2(4)
C2B Pd1 C3A 35.29(19)
C1A Pd1 C3A 67.35(17)
C25 Pd1 P1 100.52(9)
C2A Pd1 P1 133.0(4)
C2B Pd1 P1 126.81(17)
C1A Pd1 P1 165.03(13)
C3A Pd1 P1 97.68(12)
F1A B1 F1B 140.5(6)
F1A B1 F2A 48.3(5)
F1B B1 F2A 113.9(7)
F1A B1 F3B 63.0(6)
F1B B1 F3B 103.7(7)
F2A B1 F3B 107.6(7)
F1A B1 F2B 112.4(6)
F1B B1 F2B 53.2(5)
F2A B1 F2B 138.4(6)
F3B B1 F2B 53.0(5)
F1A B1 F3A 111.0(6)
F1B B1 F3A 54.7(5)
F2A B1 F3A 64.7(6)
F3B B1 F3A 141.3(5)
F2B B1 F3A 105.8(6)
F1A B1 F4 110.2(5)
F1B B1 F4 109.2(5)
F2A B1 F4 111.4(5)
F3B B1 F4 110.7(5)
F2B B1 F4 110.0(5)
F3A B1 F4 107.1(4)
F2A F1A B1 67.9(6)
F1A F2A B1 63.8(6)
F1A F2A F3A 120.1(8)
B1 F2A F3A 58.8(5)
B1 F3A F2A 56.4(4)
F2B F1B B1 66.7(5)
F1B F2B F3B 119.6(8)
F1B F2B B1 60.1(5)
F3B F2B B1 62.8(5)
F2B F3B B1 64.2(5)

loop_
_geom_bond_atom_site_label_1
_geom_bond_atom_site_label_2
_geom_bond_distance
C1A C2A 1.247(13)
C1A Pd1 2.170(4)
C1A H1A 0.9900
C1A H1B 0.9900
C2A C3A 1.524(14)
C2A Pd1 2.151(10)
C2A H2A 0.9500
C3A Pd1 2.181(4)
C3A H3A 0.9900
C3A H3B 0.9900
C2B Pd1 2.158(5)
C2B H2B 0.9500
C4 C5 1.509(5)
C4 P1 1.839(4)
C4 H4A 0.9900
C4 H4B 0.9900
C5 C10 1.385(5)
C5 C6 1.389(5)
C6 C7 1.384(5)
C6 H6 0.9500
C7 C8 1.379(6)
C7 H7 0.9500
C8 C9 1.380(6)
C8 H8 0.9500
C9 C10 1.389(6)
C9 H9 0.9500
C10 H10 0.9500
C11 C12 1.518(5)
C11 P1 1.844(3)
C11 H11A 0.9900
C11 H11B 0.9900
C12 C13 1.388(5)
C12 C17 1.394(5)
C13 C14 1.385(6)
C13 H13 0.9500
C14 C15 1.382(6)
C14 H14 0.9500
C15 C16 1.365(7)
C15 H15 0.9500
C16 C17 1.396(6)
C16 H16 0.9500
C17 H17 0.9500
C18 C19 1.516(5)
C18 P1 1.838(4)
C18 H18A 0.9900
C18 H18B 0.9900
C19 C20 1.384(5)
C19 C24 1.403(5)
C20 C21 1.387(5)
C20 H20 0.9500
C21 C22 1.379(5)
C21 H21 0.9500
C22 C23 1.368(6)
C22 H22 0.9500
C23 C24 1.380(5)
C23 H23 0.9500
C24 H24 0.9500
C25 N1 1.336(5)
C25 N2 1.351(4)
C25 Pd1 2.057(3)
C26 C27 1.354(5)
C26 N1 1.401(5)
C26 C29 1.484(6)
C27 N2 1.390(5)
C27 C30 1.492(5)
C28 N1 1.466(5)
C28 H28A 0.9800
C28 H28B 0.9800
C28 H28C 0.9800
C29 H29A 0.9800
C29 H29B 0.9800
C29 H29C 0.9800
C30 H30A 0.9800
C30 H30B 0.9800
C30 H30C 0.9800
C31 N2 1.465(5)
C31 H31A 0.9800
C31 H31B 0.9800
C31 H31C 0.9800
P1 Pd1 2.3073(9)
B1 F1A 1.301(7)
B1 F1B 1.303(9)
B1 F2A 1.344(9)
B1 F3B 1.364(8)
B1 F2B 1.380(7)
B1 F3A 1.381(7)
B1 F4 1.391(5)
F1A F2A 1.083(10)
F2A F3A 1.459(11)
F1B F2B 1.204(11)
F2B F3B 1.224(10)

loop_
_geom_torsion_atom_site_label_1
_geom_torsion_atom_site_label_2
_geom_torsion_atom_site_label_3
_geom_torsion_atom_site_label_4
_geom_torsion
Pd1 C1A C2A C3A 54.9(7)
C1A C2A C3A Pd1 -56.6(8)
P1 C4 C5 C10 110.1(4)
P1 C4 C5 C6 -75.2(4)
C10 C5 C6 C7 0.0(5)
C4 C5 C6 C7 -174.8(3)
C5 C6 C7 C8 0.5(5)
C6 C7 C8 C9 -0.5(6)
C7 C8 C9 C10 -0.1(6)
C6 C5 C10 C9 -0.6(6)
C4 C5 C10 C9 174.3(4)
C8 C9 C10 C5 0.7(6)
P1 C11 C12 C13 -74.0(4)
P1 C11 C12 C17 105.1(3)
C17 C12 C13 C14 -0.7(5)
C11 C12 C13 C14 178.5(3)
C12 C13 C14 C15 0.8(6)
C13 C14 C15 C16 -0.5(6)
C14 C15 C16 C17 0.0(6)
C13 C12 C17 C16 0.2(5)
C11 C12 C17 C16 -178.9(3)
C15 C16 C17 C12 0.1(6)
P1 C18 C19 C20 -101.5(4)
P1 C18 C19 C24 82.3(4)
C24 C19 C20 C21 -0.5(5)
C18 C19 C20 C21 -176.8(3)
C19 C20 C21 C22 -0.8(5)
C20 C21 C22 C23 0.7(6)
C21 C22 C23 C24 0.8(6)
C22 C23 C24 C19 -2.1(6)
C20 C19 C24 C23 1.9(5)
C18 C19 C24 C23 178.2(3)
N1 C26 C27 N2 0.0(4)
C29 C26 C27 N2 -180.0(4)
N1 C26 C27 C30 178.4(4)
C29 C26 C27 C30 -1.6(6)
N2 C25 N1 C26 0.6(4)
Pd1 C25 N1 C26 174.4(2)
N2 C25 N1 C28 179.7(3)
Pd1 C25 N1 C28 -6.6(5)
C27 C26 N1 C25 -0.4(4)
C29 C26 N1 C25 179.6(3)
C27 C26 N1 C28 -179.5(3)
C29 C26 N1 C28 0.5(5)
N1 C25 N2 C27 -0.6(4)
Pd1 C25 N2 C27 -174.6(2)
N1 C25 N2 C31 -175.1(3)
Pd1 C25 N2 C31 10.9(5)
C26 C27 N2 C25 0.3(4)
C30 C27 N2 C25 -178.1(3)
C26 C27 N2 C31 174.7(3)
C30 C27 N2 C31 -3.7(5)
C19 C18 P1 C4 -62.0(3)
C19 C18 P1 C11 -168.3(3)
C19 C18 P1 Pd1 67.7(3)
C5 C4 P1 C18 -175.3(3)
C5 C4 P1 C11 -72.5(3)
C5 C4 P1 Pd1 51.6(3)
C12 C11 P1 C18 -61.9(3)
C12 C11 P1 C4 -166.7(3)
C12 C11 P1 Pd1 67.6(3)
N1 C25 Pd1 C2A -59.5(5)
N2 C25 Pd1 C2A 113.1(5)
N1 C25 Pd1 C2B -102.7(3)
N2 C25 Pd1 C2B 70.0(4)
N1 C25 Pd1 C1A -79.2(3)
N2 C25 Pd1 C1A 93.4(3)
N1 C25 Pd1 C3A -82.5(5)
N2 C25 Pd1 C3A 90.1(5)
N1 C25 Pd1 P1 100.6(3)
N2 C25 Pd1 P1 -86.8(3)
C1A C2A Pd1 C25 -37.5(7)
C3A C2A Pd1 C25 -169.3(3)
C1A C2A Pd1 C2B 73.8(7)
C3A C2A Pd1 C2B -57.9(6)
C3A C2A Pd1 C1A -131.7(9)
C1A C2A Pd1 C3A 131.7(9)
C1A C2A Pd1 P1 169.7(3)
C3A C2A Pd1 P1 38.0(7)
C2A C1A Pd1 C25 149.0(7)
C2A C1A Pd1 C2B -60.4(7)
C2A C1A Pd1 C3A -32.2(7)
C2A C1A Pd1 P1 -30.4(9)
C2A C3A Pd1 C25 30.1(7)
C2A C3A Pd1 C2B 58.1(6)
C2A C3A Pd1 C1A 26.5(5)
C2A C3A Pd1 P1 -153.0(5)
C18 P1 Pd1 C25 -19.74(16)
C4 P1 Pd1 C25 103.83(16)
C11 P1 Pd1 C25 -137.07(17)
C18 P1 Pd1 C2A 137.1(5)
C4 P1 Pd1 C2A -99.3(5)
C11 P1 Pd1 C2A 19.8(5)
C18 P1 Pd1 C2B -176.8(2)
C4 P1 Pd1 C2B -53.3(2)
C11 P1 Pd1 C2B 65.8(2)
C18 P1 Pd1 C1A 159.6(5)
C4 P1 Pd1 C1A -76.8(5)
C11 P1 Pd1 C1A 42.3(5)
C18 P1 Pd1 C3A 161.25(17)
C4 P1 Pd1 C3A -75.18(17)
C11 P1 Pd1 C3A 43.93(18)
F1B B1 F1A F2A -76.9(13)
F3B B1 F1A F2A -155.3(8)
F2B B1 F1A F2A -135.7(8)
F3A B1 F1A F2A -17.4(7)
F4 B1 F1A F2A 101.1(7)
B1 F1A F2A F3A 17.7(7)
F1B B1 F2A F1A 137.4(8)
F3B B1 F2A F1A 23.0(8)
F2B B1 F2A F1A 76.5(12)
F3A B1 F2A F1A 162.1(7)
F4 B1 F2A F1A -98.5(7)
F1A B1 F2A F3A -162.1(7)
F1B B1 F2A F3A -24.7(6)
F3B B1 F2A F3A -139.1(6)
F2B B1 F2A F3A -85.5(11)
F4 B1 F2A F3A 99.4(5)
F1A B1 F3A F2A 14.3(6)
F1B B1 F3A F2A 152.1(7)
F3B B1 F3A F2A 86.8(11)
F2B B1 F3A F2A 136.5(6)
F4 B1 F3A F2A -106.1(5)
F1A F2A F3A B1 -18.6(8)
F1A B1 F1B F2B -80.9(13)
F2A B1 F1B F2B -133.6(7)
F3B B1 F1B F2B -17.0(7)
F3A B1 F1B F2B -161.2(8)
F4 B1 F1B F2B 101.1(6)
B1 F1B F2B F3B 21.3(8)
F1A B1 F2B F1B 137.2(8)
F2A B1 F2B F1B 85.4(12)
F3B B1 F2B F1B 159.2(8)
F3A B1 F2B F1B 15.9(7)
F4 B1 F2B F1B -99.5(6)
F1A B1 F2B F3B -22.0(7)
F1B B1 F2B F3B -159.2(8)
F2A B1 F2B F3B -73.7(12)
F3A B1 F2B F3B -143.3(7)
F4 B1 F2B F3B 101.3(6)
F1B F2B F3B B1 -20.7(8)
F1A B1 F3B F2B 157.2(7)
F1B B1 F3B F2B 17.0(7)
F2A B1 F3B F2B 138.0(7)
F3A B1 F3B F2B 66.8(11)
F4 B1 F3B F2B -100.0(6)
